data_7217535
loop_
_publ_author_name
'Paul, Mithun'
'Dastidar, Parthasarathi'

_publ_section_title
;
 Coordination polymers derived from pyridyl carboxylate ligands having an
 amide backbone: an attempt towards the selective separation of CuIIcation
 following in situ crystallization under competitive conditions
;
_journal_issue 33
_journal_name_full CrystEngComm
_journal_page_first 7815
_journal_paper_doi 10.1039/C4CE00733F
_journal_volume 16
_journal_year 2014
_chemical_formula_moiety 'C26 H26 Fe N4 O10'
_chemical_formula_sum 'C26 H26 Fe N4 O10'
_chemical_formula_weight 610.36
_chemical_name_systematic
; 
 ? 
;
_space_group_IT_number 14
_symmetry_cell_setting monoclinic
_symmetry_space_group_name_Hall '-P 2yn'
_symmetry_space_group_name_H-M 'P 1 21/n 1'
_atom_sites_solution_hydrogens geom
_atom_sites_solution_primary direct
_atom_sites_solution_secondary difmap
_audit_creation_method SHELXL-97
_cell_angle_alpha 90.00
_cell_angle_beta 101.4830(10)
_cell_angle_gamma 90.00
_cell_formula_units_Z 2
_cell_length_a 7.7788(3)
_cell_length_b 12.5459(4)
_cell_length_c 13.3501(5)
_cell_measurement_temperature 296(2)
_cell_volume 1276.79(8)
_computing_cell_refinement 'Bruker Apex II'
_computing_data_collection 'Bruker Apex II'
_computing_data_reduction SAINT
_computing_molecular_graphics 'Mercury 3.1'
_computing_publication_material SHELXTL-97
_computing_structure_refinement 'SHELXL-97 (Sheldrick, 1997)'
_computing_structure_solution 'SHELXS-97 (Sheldrick, 1990)'
_diffrn_ambient_temperature 296(2)
_diffrn_detector_area_resol_mean 3
_diffrn_measured_fraction_theta_full 0.988
_diffrn_measured_fraction_theta_max 0.908
_diffrn_measurement_device_type 'Bruker Apex II'
_diffrn_measurement_method 'phi-omega scan'
_diffrn_radiation_monochromator graphite
_diffrn_radiation_source 'fine-focus sealed tube'
_diffrn_radiation_type MoK\a
_diffrn_radiation_wavelength 0.71073
_diffrn_reflns_av_R_equivalents 0.0234
_diffrn_reflns_av_sigmaI/netI 0.0225
_diffrn_reflns_limit_h_max 11
_diffrn_reflns_limit_h_min -10
_diffrn_reflns_limit_k_max 18
_diffrn_reflns_limit_k_min -18
_diffrn_reflns_limit_l_max 19
_diffrn_reflns_limit_l_min -20
_diffrn_reflns_number 19371
_diffrn_reflns_theta_full 27.50
_diffrn_reflns_theta_max 32.18
_diffrn_reflns_theta_min 2.25
_exptl_absorpt_coefficient_mu 0.659
_exptl_absorpt_correction_T_max 0.9019
_exptl_absorpt_correction_T_min 0.8318
_exptl_absorpt_correction_type multi-scan
_exptl_absorpt_process_details sadabs
_exptl_crystal_colour YELLOW
_exptl_crystal_density_diffrn 1.588
_exptl_crystal_density_method 'not measured'
_exptl_crystal_description BLOCK
_exptl_crystal_F_000 632
_exptl_crystal_size_max 0.29
_exptl_crystal_size_mid 0.18
_exptl_crystal_size_min 0.16
_refine_diff_density_max 0.676
_refine_diff_density_min -0.511
_refine_diff_density_rms 0.106
_refine_ls_extinction_method none
_refine_ls_goodness_of_fit_ref 1.082
_refine_ls_hydrogen_treatment mixed
_refine_ls_matrix_type full
_refine_ls_number_parameters 200
_refine_ls_number_reflns 4090
_refine_ls_number_restraints 0
_refine_ls_restrained_S_all 1.082
_refine_ls_R_factor_all 0.0405
_refine_ls_R_factor_gt 0.0323
_refine_ls_shift/su_max 0.000
_refine_ls_shift/su_mean 0.000
_refine_ls_structure_factor_coef Fsqd
_refine_ls_weighting_details 'calc w=1/[\s^2^(Fo^2^)+(0.0622P)^2^+0.4240P] where P=(Fo^2^+2Fc^2^)/3'
_refine_ls_weighting_scheme calc
_refine_ls_wR_factor_gt 0.0934
_refine_ls_wR_factor_ref 0.1048
_reflns_number_gt 3540
_reflns_number_total 4090
_reflns_threshold_expression >2sigma(I)
_cod_duplicate_entry 7216625
_cod_data_source_file c4ce00733f2.cif
_cod_data_source_block cp1f
_cod_depositor_comments
;
The following automatic conversions were performed:

'_symmetry_cell_setting' value 'MONOCLINIC' changed to 'monoclinic'
according to
/usr/data/users/saulius/crontab/automatic-downloads/current/RSC/lib/dictionaries/cif_core.dic
dictionary named 'cif_core.dic' version 2.4.2 from 2011-04-26.

Automatic conversion script
Id: cif_fix_values 2281 2013-09-26 08:29:07Z andrius 
;
_cod_original_sg_symbol_H-M 'P 21/n'
_cod_database_code 7217535

loop_
_symmetry_equiv_pos_as_xyz
'x, y, z'
'-x+1/2, y+1/2, -z+1/2'
'-x, -y, -z'
'x-1/2, -y-1/2, z-1/2'

loop_
_atom_site_label
_atom_site_type_symbol
_atom_site_fract_x
_atom_site_fract_y
_atom_site_fract_z
_atom_site_U_iso_or_equiv
_atom_site_adp_type
_atom_site_occupancy
_atom_site_symmetry_multiplicity
_atom_site_calc_flag
_atom_site_refinement_flags
C1 C 0.2495(2) 0.57616(10) -0.04657(10) 0.0170(3) Uani 1 1 d .
H1 H 0.2535 0.6476 -0.0277 0.020 Uiso 1 1 calc R
C2 C 0.21242(19) 0.54775(10) -0.14930(10) 0.0162(3) Uani 1 1 d .
H2 H 0.1924 0.6008 -0.1989 0.019 Uiso 1 1 calc R
C3 C 0.20464(17) 0.44133(10) -0.17931(9) 0.0115(2) Uani 1 1 d .
C4 C 0.23791(19) 0.36247(10) -0.10420(10) 0.0158(3) Uani 1 1 d .
H4 H 0.2340 0.2910 -0.1230 0.019 Uiso 1 1 calc R
C5 C 0.27664(19) 0.39007(10) -0.00185(10) 0.0160(3) Uani 1 1 d .
H5 H 0.3002 0.3369 0.0476 0.019 Uiso 1 1 calc R
C6 C 0.28068(19) 0.49666(9) 0.02803(10) 0.0117(2) Uani 1 1 d .
C7 C 0.32882(17) 0.61001(10) 0.18375(9) 0.0113(2) Uani 1 1 d .
C8 C 0.35193(17) 0.60275(10) 0.29750(9) 0.0110(2) Uani 1 1 d .
C9 C 0.46985(18) 0.66952(10) 0.36051(10) 0.0148(2) Uani 1 1 d .
H9 H 0.5414 0.7159 0.3330 0.018 Uiso 1 1 calc R
C10 C 0.47820(18) 0.66526(11) 0.46518(10) 0.0153(2) Uani 1 1 d .
H10 H 0.5614 0.7050 0.5095 0.018 Uiso 1 1 calc R
C11 C 0.36070(18) 0.60093(10) 0.50273(9) 0.0135(2) Uani 1 1 d .
H11 H 0.3652 0.5998 0.5729 0.016 Uiso 1 1 calc R
C12 C 0.24209(17) 0.53840(10) 0.34197(9) 0.0116(2) Uani 1 1 d .
H12 H 0.1663 0.4921 0.3003 0.014 Uiso 1 1 calc R
C13 C 0.15767(17) 0.41223(10) -0.29032(9) 0.0116(2) Uani 1 1 d .
N1 N 0.24061(15) 0.54015(9) 0.44232(8) 0.0123(2) Uani 1 1 d .
N2 N 0.31797(16) 0.51616(8) 0.13443(8) 0.0123(2) Uani 1 1 d .
H2A H 0.3361 0.4605 0.1727 0.015 Uiso 1 1 calc R
O1 O 0.12948(14) 0.31598(7) -0.31494(7) 0.0162(2) Uani 1 1 d .
O2 O 0.14627(14) 0.48911(7) -0.35347(7) 0.01357(19) Uani 1 1 d .
O3 O 0.02027(14) 0.33084(8) 0.48238(7) 0.0159(2) Uani 1 1 d .
H3 H 0.0551 0.3034 0.5385 0.024 Uiso 1 1 calc R
H3A H 0.070(3) 0.2951(18) 0.4436(17) 0.033(5) Uiso 1 1 d .
O4 O 0.31597(14) 0.69959(7) 0.14292(7) 0.0170(2) Uani 1 1 d .
O5 O 0.08917(16) 0.83131(8) 0.24258(8) 0.0194(2) Uani 1 1 d .
H14 H 0.163(3) 0.7956(18) 0.2206(17) 0.036(6) Uiso 1 1 d .
H13 H 0.022(3) 0.7913(18) 0.2583(16) 0.031(6) Uiso 1 1 d .
Fe1 Fe 0.0000 0.5000 0.5000 0.01018(9) Uani 1 2 d S

loop_
_atom_site_aniso_label
_atom_site_aniso_U_11
_atom_site_aniso_U_22
_atom_site_aniso_U_33
_atom_site_aniso_U_23
_atom_site_aniso_U_13
_atom_site_aniso_U_12
C1 0.0290(8) 0.0109(5) 0.0103(5) 0.0005(4) 0.0022(5) 0.0006(5)
C2 0.0256(7) 0.0122(5) 0.0100(5) 0.0018(4) 0.0017(5) 0.0005(5)
C3 0.0135(6) 0.0127(5) 0.0084(5) 0.0007(4) 0.0023(4) 0.0001(4)
C4 0.0254(7) 0.0111(5) 0.0100(5) 0.0001(4) 0.0013(5) 0.0002(5)
C5 0.0260(7) 0.0115(5) 0.0094(5) 0.0018(4) 0.0008(5) 0.0003(5)
C6 0.0148(7) 0.0120(5) 0.0081(5) 0.0000(4) 0.0019(4) 0.0005(4)
C7 0.0126(6) 0.0127(5) 0.0093(5) 0.0002(4) 0.0042(4) 0.0000(4)
C8 0.0132(6) 0.0117(5) 0.0086(5) 0.0001(4) 0.0036(4) 0.0010(4)
C9 0.0155(7) 0.0154(5) 0.0141(6) -0.0014(4) 0.0047(5) -0.0035(5)
C10 0.0146(7) 0.0187(6) 0.0119(6) -0.0036(5) 0.0012(4) -0.0036(5)
C11 0.0154(6) 0.0162(5) 0.0087(5) -0.0004(4) 0.0019(4) 0.0010(5)
C12 0.0129(6) 0.0127(5) 0.0095(5) -0.0002(4) 0.0028(4) -0.0005(4)
C13 0.0117(6) 0.0147(5) 0.0086(5) 0.0001(4) 0.0024(4) 0.0003(4)
N1 0.0148(6) 0.0132(5) 0.0094(5) 0.0004(4) 0.0033(4) -0.0004(4)
N2 0.0182(6) 0.0115(4) 0.0069(4) 0.0008(3) 0.0022(4) 0.0009(4)
O1 0.0245(5) 0.0137(4) 0.0104(4) -0.0007(3) 0.0035(4) -0.0005(4)
O2 0.0178(5) 0.0149(4) 0.0078(4) 0.0016(3) 0.0021(3) -0.0026(3)
O3 0.0248(5) 0.0125(4) 0.0110(4) -0.0009(3) 0.0049(4) 0.0023(4)
O4 0.0285(6) 0.0121(4) 0.0118(4) 0.0019(3) 0.0074(4) -0.0009(4)
O5 0.0270(6) 0.0140(4) 0.0184(5) -0.0029(4) 0.0079(4) -0.0031(4)
Fe1 0.01412(16) 0.01004(12) 0.00660(13) -0.00024(7) 0.00263(9) -0.00118(8)

loop_
_atom_type_symbol
_atom_type_description
_atom_type_scat_dispersion_real
_atom_type_scat_dispersion_imag
_atom_type_scat_source
C C 0.0033 0.0016 'International Tables Vol C Tables 4.2.6.8 and 6.1.1.4'
H H 0.0000 0.0000 'International Tables Vol C Tables 4.2.6.8 and 6.1.1.4'
N N 0.0061 0.0033 'International Tables Vol C Tables 4.2.6.8 and 6.1.1.4'
O O 0.0106 0.0060 'International Tables Vol C Tables 4.2.6.8 and 6.1.1.4'
Fe Fe 0.3463 0.8444 'International Tables Vol C Tables 4.2.6.8 and 6.1.1.4'

loop_
_geom_angle_atom_site_label_1
_geom_angle_atom_site_label_2
_geom_angle_atom_site_label_3
_geom_angle
_geom_angle_site_symmetry_1
_geom_angle_site_symmetry_3
C2 C1 C6 119.53(12) . .
C1 C2 C3 121.22(12) . .
C2 C3 C4 118.82(11) . .
C2 C3 C13 120.41(11) . .
C4 C3 C13 120.76(11) . .
C5 C4 C3 120.33(11) . .
C4 C5 C6 120.72(12) . .
C5 C6 C1 119.36(11) . .
C5 C6 N2 116.23(11) . .
C1 C6 N2 124.40(11) . .
O4 C7 N2 125.82(11) 1 .
O4 C7 N2 125.82(11) . .
O4 C7 C8 118.85(11) 1 .
O4 C7 C8 118.85(11) . .
N2 C7 C8 115.29(10) . .
C12 C8 C9 118.52(11) . .
C12 C8 C7 120.56(11) . .
C9 C8 C7 120.50(11) . .
C10 C9 C8 118.55(12) . .
C11 C10 C9 119.01(12) . .
N1 C11 C10 122.91(11) . .
N1 C12 C8 122.98(12) . .
O1 C13 O2 124.64(11) . .
O1 C13 C3 119.15(11) . .
O2 C13 C3 116.20(11) . .
C11 N1 C12 117.73(11) . .
C11 N1 Fe1 117.02(8) . .
C12 N1 Fe1 121.21(9) . .
C7 N2 C6 128.64(10) . .
C13 O2 Fe1 129.14(8) . 1_554
O2 Fe1 O2 180.00 1_556 3_565
O2 Fe1 O3 90.02(4) 1_556 3_566
O2 Fe1 O3 89.99(4) 3_565 3_566
O2 Fe1 O3 89.99(4) 1_556 .
O2 Fe1 O3 90.01(4) 3_565 .
O3 Fe1 O3 180.0 3_566 .
O2 Fe1 N1 90.00(4) 1_556 3_566
O2 Fe1 N1 90.00(4) 3_565 3_566
O3 Fe1 N1 95.80(4) 3_566 3_566
O3 Fe1 N1 84.20(4) . 3_566
O2 Fe1 N1 90.00(4) 1_556 .
O2 Fe1 N1 90.00(4) 3_565 .
O3 Fe1 N1 84.20(4) 3_566 .
O3 Fe1 N1 95.80(4) . .
N1 Fe1 N1 180.0 3_566 .

loop_
_geom_bond_atom_site_label_1
_geom_bond_atom_site_label_2
_geom_bond_distance
_geom_bond_site_symmetry_2
C1 C2 1.3906(17) .
C1 C6 1.3961(17) .
C2 C3 1.3917(18) .
C3 C4 1.3957(17) .
C3 C13 1.4991(17) .
C4 C5 1.3833(17) .
C5 C6 1.3940(16) .
C6 N2 1.4134(16) .
C7 O4 1.2444(15) 1
C7 O4 1.2444(15) .
C7 N2 1.3435(15) .
C7 C8 1.4961(16) .
C8 C12 1.3915(17) .
C8 C9 1.3941(18) .
C9 C10 1.3870(18) .
C10 C11 1.3858(18) .
C11 N1 1.3434(17) .
C12 N1 1.3422(15) .
C13 O1 1.2592(15) .
C13 O2 1.2724(15) .
N1 Fe1 2.2189(11) .
O2 Fe1 2.0625(10) 1_554
O3 Fe1 2.1445(10) .
Fe1 O2 2.0625(10) 1_556
Fe1 O2 2.0625(10) 3_565
Fe1 O3 2.1445(10) 3_566
Fe1 N1 2.2189(11) 3_566

loop_
_geom_hbond_atom_site_label_D
_geom_hbond_atom_site_label_H
_geom_hbond_atom_site_label_A
_geom_hbond_distance_DH
_geom_hbond_distance_HA
_geom_hbond_distance_DA
_geom_hbond_angle_DHA
_geom_hbond_site_symmetry_A
O5 H13 O1 0.78(2) 2.03(2) 2.8098(15) 173(2) 3_565
O5 H14 O4 0.83(2) 2.10(2) 2.9237(15) 170(2) 1
O3 H3A O4 0.83(2) 1.99(2) 2.8250(14) 175(2) 2_545
O3 H3 O1 0.82 1.93 2.6763(13) 150.3 1_556
N2 H2A O5 0.86 2.00 2.8502(15) 172.3 2_545
